data_4321195
loop_
_publ_author_name
'Felicia M. Dixon'
'Adam H. Eisenberg'
'Joshua R. Farrell'
'Chad A. Mirkin'
'Louise M. Liable-Sands'
'Arnold L. Rheingold'

_publ_contact_author
; 
     Dr. C.A. Mirkin 
     Department of Chemistry 
     Northwestern University 
     2145 Sheridan Road 
     Evanston, Il  60208-3113 (USA) 
;
_publ_contact_author_email camirkin@chem.nwu.edu
_publ_contact_author_fax '+(847) 467-5123'
_publ_contact_author_phone '+847 491 2907'
_publ_section_title
;
 Neutral Macrocycles via Halide-Induced Ring Opening of Binuclear
 Condensed Intermediates
;
_journal_name_full 'Inorganic Chemistry'
_journal_page_first 3432
_journal_page_last 3433
_journal_paper_doi 10.1021/ic000062q
_journal_volume 39
_journal_year 2000
_chemical_formula_sum 'C126 H88 B2 F40 P4 Rh2 S4'
_chemical_formula_weight 2841.52
_chemical_name_systematic
; 
 ? 

;
_space_group_IT_number 2
_symmetry_cell_setting triclinic
_symmetry_space_group_name_Hall '-P 1'
_symmetry_space_group_name_H-M 'P -1'
_atom_sites_solution_hydrogens geom
_atom_sites_solution_primary direct
_atom_sites_solution_secondary difmap
_audit_creation_method SHELXL-97
_cell_angle_alpha 91.9086(9)
_cell_angle_beta 102.4122(7)
_cell_angle_gamma 96.2327(5)
_cell_formula_units_Z 1
_cell_length_a 12.1280(2)
_cell_length_b 15.7693(2)
_cell_length_c 16.0488(2)
_cell_measurement_temperature 173(2)
_cell_measurement_theta_max 28.0
_cell_measurement_theta_min 2.0
_cell_volume 2974.80(7)
_computing_cell_refinement 'Bruker SMART'
_computing_data_collection 'Bruker SMART'
_computing_data_reduction 'Bruker SHELXTL'
_computing_molecular_graphics 'Bruker SHELXTL'
_computing_publication_material 'Bruker SHELXTL'
_computing_structure_refinement 'SHELXL-97 (Sheldrick, 1997)'
_computing_structure_solution 'SHELXS-97 (Sheldrick, 1990)'
_diffrn_ambient_temperature 173(2)
_diffrn_measured_fraction_theta_full 0.858
_diffrn_measured_fraction_theta_max 0.858
_diffrn_measurement_device_type 'CCD area detector'
_diffrn_measurement_method 'phi and omega scans'
_diffrn_radiation_monochromator graphite
_diffrn_radiation_source 'fine-focus sealed tube'
_diffrn_radiation_type MoK\a
_diffrn_radiation_wavelength 0.71073
_diffrn_reflns_av_R_equivalents 0.0413
_diffrn_reflns_av_sigmaI/netI 0.0568
_diffrn_reflns_limit_h_max 16
_diffrn_reflns_limit_h_min -15
_diffrn_reflns_limit_k_max 20
_diffrn_reflns_limit_k_min -20
_diffrn_reflns_limit_l_max 20
_diffrn_reflns_limit_l_min -18
_diffrn_reflns_number 21618
_diffrn_reflns_theta_full 28.32
_diffrn_reflns_theta_max 28.32
_diffrn_reflns_theta_min 1.30
_exptl_absorpt_coefficient_mu 0.515
_exptl_absorpt_correction_T_max 0.9797
_exptl_absorpt_correction_T_min 0.8204
_exptl_absorpt_correction_type SADABS
_exptl_crystal_colour yellow
_exptl_crystal_density_diffrn 1.586
_exptl_crystal_density_method 'not measured'
_exptl_crystal_description 'thin plate'
_exptl_crystal_F_000 1428
_exptl_crystal_size_max 0.40
_exptl_crystal_size_mid 0.30
_exptl_crystal_size_min 0.04
_refine_diff_density_max 0.760
_refine_diff_density_min -0.613
_refine_diff_density_rms 0.125
_refine_ls_extinction_coef 0.0000(5)
_refine_ls_extinction_expression Fc^*^=kFc[1+0.001xFc^2^\l^3^/sin(2\q)]^-1/4^
_refine_ls_extinction_method SHELXL
_refine_ls_goodness_of_fit_ref 1.431
_refine_ls_hydrogen_treatment mixed
_refine_ls_matrix_type full
_refine_ls_number_parameters 758
_refine_ls_number_reflns 12720
_refine_ls_number_restraints 0
_refine_ls_restrained_S_all 1.431
_refine_ls_R_factor_all 0.0915
_refine_ls_R_factor_gt 0.0696
_refine_ls_shift/su_max 2.332
_refine_ls_shift/su_mean 0.003
_refine_ls_structure_factor_coef Fsqd
_refine_ls_weighting_details 'calc w=1/[\s^2^(Fo^2^)+(0.1000P)^2^+0.0000P] where P=(Fo^2^+2Fc^2^)/3'
_refine_ls_weighting_scheme calc
_refine_ls_wR_factor_gt 0.1915
_refine_ls_wR_factor_ref 0.2152
_reflns_number_gt 10051
_reflns_number_total 12720
_reflns_threshold_expression >2sigma(I)
_cod_data_source_file ic000062q_1.cif
_cod_data_source_block mir24
_cod_depositor_comments
;
The following automatic conversions were performed:

'_symmetry_cell_setting' value 'Triclinic' changed to 'triclinic'
according to the built-in table from CIF Core dictionary named
'cif_core.dic' version 2.4.1 from 2010-06-29.

Automatic conversion script
Id: cif_fix_values 1646 2011-03-28 12:23:43Z adriana 
;
_cod_original_cell_volume 2974.80(6)
_cod_database_code 4321195

loop_
_symmetry_equiv_pos_as_xyz
'x, y, z'
'-x, -y, -z'

loop_
_atom_site_label
_atom_site_type_symbol
_atom_site_fract_x
_atom_site_fract_y
_atom_site_fract_z
_atom_site_U_iso_or_equiv
_atom_site_adp_type
_atom_site_occupancy
_atom_site_symmetry_multiplicity
_atom_site_calc_flag
_atom_site_refinement_flags
_atom_site_disorder_assembly
_atom_site_disorder_group
Rh1 Rh 0.98217(3) 0.68764(2) -0.31381(2) 0.02424(14) Uani 1 1 d . . .
S1 S 0.96211(11) 0.54323(8) -0.28162(8) 0.0314(3) Uani 1 1 d . . .
S2 S 1.14821(10) 0.66999(8) -0.36230(8) 0.0293(3) Uani 1 1 d . . .
P1 P 0.83481(11) 0.69967(8) -0.25187(8) 0.0276(3) Uani 1 1 d . . .
P2 P 1.01563(10) 0.82669(7) -0.34101(8) 0.0260(3) Uani 1 1 d . . .
C1 C 0.8194(5) 0.6045(3) -0.1894(3) 0.0372(12) Uani 1 1 d . . .
H1A H 0.8782 0.6113 -0.1355 0.045 Uiso 1 1 calc R . .
H1B H 0.7439 0.5988 -0.1747 0.045 Uiso 1 1 calc R . .
C2 C 0.8319(5) 0.5247(3) -0.2405(4) 0.0400(13) Uani 1 1 d . . .
H2A H 0.7651 0.5113 -0.2886 0.048 Uiso 1 1 calc R . .
H2B H 0.8362 0.4755 -0.2036 0.048 Uiso 1 1 calc R . .
C3 C 0.8222(4) 0.4793(3) -0.4375(3) 0.0263(10) Uani 1 1 d . . .
H3A H 0.7663 0.5119 -0.4238 0.032 Uiso 1 1 calc R . .
C4 C 0.9260(4) 0.4789(3) -0.3802(3) 0.0292(10) Uani 1 1 d . . .
C5 C 1.0070(4) 0.4309(3) -0.3980(3) 0.0285(10) Uani 1 1 d . . .
H5A H 1.0757 0.4286 -0.3569 0.034 Uiso 1 1 calc R . .
C6 C 1.1058(5) 0.8290(3) -0.4199(3) 0.0362(12) Uani 1 1 d . . .
H6A H 1.0606 0.8047 -0.4761 0.043 Uiso 1 1 calc R . .
H6B H 1.1361 0.8887 -0.4265 0.043 Uiso 1 1 calc R . .
C7 C 1.2027(4) 0.7770(3) -0.3885(3) 0.0336(11) Uani 1 1 d . . .
H7A H 1.2543 0.8067 -0.3371 0.040 Uiso 1 1 calc R . .
H7B H 1.2467 0.7715 -0.4333 0.040 Uiso 1 1 calc R . .
C8 C 1.0125(4) 0.6148(3) -0.5225(3) 0.0298(10) Uani 1 1 d . . .
H8A H 0.9555 0.6457 -0.5079 0.036 Uiso 1 1 calc R . .
C9 C 1.1164(4) 0.6142(3) -0.4654(3) 0.0246(9) Uani 1 1 d . . .
C10 C 1.1991(4) 0.5680(3) -0.4856(3) 0.0290(10) Uani 1 1 d . . .
H10A H 1.2703 0.5689 -0.4465 0.035 Uiso 1 1 calc R . .
C11 C 0.9411(5) 0.7904(4) -0.1008(4) 0.0474(15) Uani 1 1 d . . .
H11A H 0.9950 0.7506 -0.0981 0.057 Uiso 1 1 calc R . .
C12 C 0.9561(6) 0.8552(5) -0.0376(4) 0.0602(19) Uani 1 1 d . . .
H12A H 1.0202 0.8585 0.0088 0.072 Uiso 1 1 calc R . .
C13 C 0.8822(6) 0.9139(4) -0.0401(4) 0.0571(18) Uani 1 1 d . . .
H13A H 0.8958 0.9587 0.0032 0.069 Uiso 1 1 calc R . .
C14 C 0.7864(5) 0.9086(4) -0.1064(4) 0.0541(18) Uani 1 1 d . . .
H14A H 0.7339 0.9495 -0.1086 0.065 Uiso 1 1 calc R . .
C15 C 0.7681(5) 0.8419(4) -0.1702(4) 0.0427(14) Uani 1 1 d . . .
H15A H 0.7015 0.8369 -0.2146 0.051 Uiso 1 1 calc R . .
C16 C 0.8451(4) 0.7841(3) -0.1691(3) 0.0334(11) Uani 1 1 d . . .
C21 C 0.5949(4) 0.6868(3) -0.2964(3) 0.0342(11) Uani 1 1 d . . .
H21A H 0.5960 0.6807 -0.2376 0.041 Uiso 1 1 calc R . .
C22 C 0.4909(5) 0.6845(4) -0.3556(4) 0.0440(14) Uani 1 1 d . . .
H22A H 0.4219 0.6765 -0.3364 0.053 Uiso 1 1 calc R . .
C23 C 0.4877(5) 0.6935(4) -0.4396(4) 0.0498(16) Uani 1 1 d . . .
H23A H 0.4165 0.6912 -0.4789 0.060 Uiso 1 1 calc R . .
C24 C 0.5873(5) 0.7060(5) -0.4686(4) 0.0561(18) Uani 1 1 d . . .
H24A H 0.5844 0.7137 -0.5274 0.067 Uiso 1 1 calc R . .
C25 C 0.6923(5) 0.7073(4) -0.4114(4) 0.0433(14) Uani 1 1 d . . .
H25A H 0.7606 0.7144 -0.4317 0.052 Uiso 1 1 calc R . .
C26 C 0.6970(4) 0.6983(3) -0.3241(3) 0.0278(10) Uani 1 1 d . . .
C31 C 1.1294(4) 0.9822(3) -0.2563(3) 0.0320(11) Uani 1 1 d . . .
H31A H 1.0944 1.0097 -0.3051 0.038 Uiso 1 1 calc R . .
C32 C 1.2039(4) 1.0299(3) -0.1883(4) 0.0366(12) Uani 1 1 d . . .
H32A H 1.2196 1.0900 -0.1912 0.044 Uiso 1 1 calc R . .
C33 C 1.2553(4) 0.9906(3) -0.1166(3) 0.0360(12) Uani 1 1 d . . .
H33A H 1.3037 1.0236 -0.0695 0.043 Uiso 1 1 calc R . .
C34 C 1.2356(5) 0.9039(3) -0.1144(3) 0.0378(12) Uani 1 1 d . . .
H34A H 1.2738 0.8765 -0.0666 0.045 Uiso 1 1 calc R . .
C35 C 1.1599(4) 0.8544(3) -0.1814(3) 0.0340(11) Uani 1 1 d . . .
H35A H 1.1456 0.7943 -0.1780 0.041 Uiso 1 1 calc R . .
C36 C 1.1063(4) 0.8935(3) -0.2524(3) 0.0273(10) Uani 1 1 d . . .
C41 C 0.8546(5) 0.8845(4) -0.4735(4) 0.0477(15) Uani 1 1 d . . .
H41A H 0.8871 0.8526 -0.5113 0.057 Uiso 1 1 calc R . .
C42 C 0.7618(5) 0.9267(5) -0.5050(4) 0.0594(18) Uani 1 1 d . . .
H42A H 0.7315 0.9241 -0.5649 0.071 Uiso 1 1 calc R . .
C43 C 0.7122(6) 0.9723(4) -0.4514(4) 0.0570(17) Uani 1 1 d . . .
H43A H 0.6474 1.0001 -0.4738 0.068 Uiso 1 1 calc R . .
C44 C 0.7582(5) 0.9772(4) -0.3647(4) 0.0512(16) Uani 1 1 d . . .
H44A H 0.7247 1.0085 -0.3271 0.061 Uiso 1 1 calc R . .
C45 C 0.8529(4) 0.9367(3) -0.3322(3) 0.0358(12) Uani 1 1 d . . .
H45A H 0.8853 0.9422 -0.2726 0.043 Uiso 1 1 calc R . .
C46 C 0.9007(4) 0.8889(3) -0.3850(3) 0.0317(11) Uani 1 1 d . . .
B1 B 1.4113(5) 0.7944(4) 0.1869(4) 0.0305(12) Uani 1 1 d . . .
F51 F 1.1931(3) 0.7020(2) 0.0649(2) 0.0488(9) Uani 1 1 d . . .
F52 F 1.1788(3) 0.6433(2) -0.0935(3) 0.0666(12) Uani 1 1 d . . .
F53 F 1.3640(4) 0.6572(3) -0.1650(2) 0.0708(12) Uani 1 1 d . . .
F54 F 1.5683(3) 0.7347(2) -0.0701(2) 0.0572(10) Uani 1 1 d . . .
F55 F 1.5830(3) 0.80107(19) 0.0877(2) 0.0410(7) Uani 1 1 d . . .
F61 F 1.4288(3) 0.92980(17) 0.05549(17) 0.0365(7) Uani 1 1 d . . .
F62 F 1.4899(3) 1.09341(18) 0.0888(2) 0.0412(7) Uani 1 1 d . . .
F63 F 1.5576(3) 1.16139(19) 0.2524(2) 0.0527(9) Uani 1 1 d . . .
F64 F 1.5615(3) 1.0549(2) 0.3839(2) 0.0609(11) Uani 1 1 d . . .
F65 F 1.4966(3) 0.8872(2) 0.35248(18) 0.0451(8) Uani 1 1 d . . .
F71 F 1.6663(3) 0.8280(2) 0.2819(2) 0.0450(8) Uani 1 1 d . . .
F72 F 1.7895(3) 0.7102(3) 0.3496(3) 0.0773(13) Uani 1 1 d . . .
F73 F 1.7025(4) 0.5425(3) 0.3370(4) 0.119(2) Uani 1 1 d . . .
F74 F 1.4788(4) 0.4966(3) 0.2573(4) 0.110(2) Uani 1 1 d . . .
F75 F 1.3493(3) 0.6146(2) 0.1945(3) 0.0622(11) Uani 1 1 d . . .
F81 F 1.3518(3) 0.7205(3) 0.3503(2) 0.0577(10) Uani 1 1 d . . .
F82 F 1.1725(4) 0.7467(3) 0.4090(2) 0.0639(11) Uani 1 1 d . . .
F83 F 1.0084(3) 0.8350(3) 0.3213(3) 0.0621(10) Uani 1 1 d . . .
F84 F 1.0331(3) 0.9001(2) 0.1692(2) 0.0549(9) Uani 1 1 d . . .
F85 F 1.2163(2) 0.87597(19) 0.10806(17) 0.0351(7) Uani 1 1 d . . .
C51 C 1.2904(5) 0.7145(3) 0.0343(4) 0.0355(12) Uani 1 1 d . . .
C52 C 1.2815(6) 0.6821(3) -0.0487(4) 0.0451(15) Uani 1 1 d . . .
C53 C 1.3722(6) 0.6889(4) -0.0842(4) 0.0477(15) Uani 1 1 d . . .
C54 C 1.4765(6) 0.7286(3) -0.0370(4) 0.0441(14) Uani 1 1 d . . .
C55 C 1.4813(5) 0.7609(3) 0.0451(4) 0.0376(12) Uani 1 1 d . . .
C56 C 1.3899(4) 0.7577(3) 0.0856(3) 0.0301(11) Uani 1 1 d . . .
C61 C 1.4625(4) 0.9553(3) 0.1388(3) 0.0294(10) Uani 1 1 d . . .
C62 C 1.4936(4) 1.0428(3) 0.1549(3) 0.0302(10) Uani 1 1 d . . .
C63 C 1.5270(5) 1.0765(3) 0.2367(4) 0.0389(13) Uani 1 1 d . . .
C64 C 1.5298(5) 1.0231(4) 0.3024(3) 0.0397(13) Uani 1 1 d . . .
C65 C 1.4958(4) 0.9355(4) 0.2846(3) 0.0355(12) Uani 1 1 d . . .
C66 C 1.4615(4) 0.8971(3) 0.2025(3) 0.0252(10) Uani 1 1 d . . .
C71 C 1.6125(5) 0.7478(4) 0.2762(4) 0.0385(12) Uani 1 1 d . . .
C72 C 1.6811(5) 0.6862(5) 0.3117(5) 0.0572(18) Uani 1 1 d . . .
C73 C 1.6372(6) 0.6029(5) 0.3054(6) 0.080(3) Uani 1 1 d . . .
C74 C 1.5232(6) 0.5805(4) 0.2660(6) 0.072(2) Uani 1 1 d . . .
C75 C 1.4579(5) 0.6426(4) 0.2320(5) 0.0510(16) Uani 1 1 d . . .
C76 C 1.4982(4) 0.7290(3) 0.2362(3) 0.0334(11) Uani 1 1 d . . .
C81 C 1.2766(5) 0.7647(4) 0.3006(4) 0.0411(13) Uani 1 1 d . . .
C82 C 1.1820(6) 0.7770(4) 0.3328(4) 0.0469(15) Uani 1 1 d . . .
C83 C 1.0975(5) 0.8216(4) 0.2883(4) 0.0471(15) Uani 1 1 d . . .
C84 C 1.1125(5) 0.8537(4) 0.2129(4) 0.0409(13) Uani 1 1 d . . .
C85 C 1.2072(5) 0.8404(3) 0.1834(3) 0.0359(12) Uani 1 1 d . . .
C86 C 1.2946(4) 0.7947(3) 0.2236(3) 0.0332(11) Uani 1 1 d . . .

loop_
_atom_site_aniso_label
_atom_site_aniso_U_11
_atom_site_aniso_U_22
_atom_site_aniso_U_33
_atom_site_aniso_U_23
_atom_site_aniso_U_13
_atom_site_aniso_U_12
Rh1 0.0218(2) 0.0275(2) 0.0226(2) -0.00355(13) 0.00544(14) -0.00021(13)
S1 0.0363(7) 0.0297(6) 0.0285(6) -0.0021(5) 0.0094(5) 0.0013(5)
S2 0.0250(6) 0.0362(6) 0.0259(6) -0.0029(5) 0.0054(5) 0.0024(5)
P1 0.0244(6) 0.0338(6) 0.0241(6) -0.0009(5) 0.0055(5) 0.0018(5)
P2 0.0237(6) 0.0289(6) 0.0243(6) -0.0012(5) 0.0046(5) 0.0007(5)
C1 0.036(3) 0.045(3) 0.035(3) 0.003(2) 0.017(2) 0.002(2)
C2 0.049(3) 0.033(3) 0.041(3) 0.001(2) 0.025(3) -0.006(2)
C3 0.025(2) 0.023(2) 0.036(3) 0.0008(18) 0.017(2) 0.0069(17)
C4 0.031(3) 0.023(2) 0.032(3) -0.0038(18) 0.004(2) 0.0031(18)
C5 0.024(2) 0.034(2) 0.027(2) 0.0015(19) 0.004(2) 0.0042(19)
C6 0.048(3) 0.031(2) 0.030(3) -0.002(2) 0.016(2) -0.006(2)
C7 0.024(2) 0.042(3) 0.033(3) -0.008(2) 0.008(2) -0.006(2)
C8 0.024(2) 0.030(2) 0.035(3) -0.0008(19) 0.008(2) 0.0010(18)
C9 0.028(2) 0.021(2) 0.024(2) -0.0009(17) 0.0034(19) 0.0041(17)
C10 0.021(2) 0.034(2) 0.032(3) -0.0010(19) 0.008(2) -0.0012(18)
C11 0.038(3) 0.065(4) 0.037(3) -0.014(3) -0.001(3) 0.019(3)
C12 0.047(4) 0.079(5) 0.046(4) -0.027(3) -0.002(3) 0.007(3)
C13 0.046(4) 0.068(4) 0.055(4) -0.031(3) 0.017(3) -0.009(3)
C14 0.034(3) 0.054(4) 0.072(4) -0.027(3) 0.014(3) -0.001(3)
C15 0.028(3) 0.053(3) 0.043(3) -0.011(3) 0.001(2) 0.005(2)
C16 0.033(3) 0.040(3) 0.026(2) -0.007(2) 0.007(2) -0.001(2)
C21 0.028(3) 0.041(3) 0.032(3) -0.007(2) 0.008(2) -0.003(2)
C22 0.032(3) 0.046(3) 0.050(4) -0.010(3) 0.006(3) -0.001(2)
C23 0.029(3) 0.069(4) 0.042(3) 0.005(3) -0.010(3) -0.003(3)
C24 0.036(3) 0.090(5) 0.036(3) 0.009(3) 0.000(3) -0.006(3)
C25 0.027(3) 0.064(4) 0.037(3) 0.001(3) 0.006(2) -0.001(3)
C26 0.028(2) 0.027(2) 0.028(2) -0.0022(18) 0.007(2) 0.0033(18)
C31 0.033(3) 0.031(2) 0.030(3) 0.0030(19) 0.005(2) -0.003(2)
C32 0.034(3) 0.022(2) 0.054(3) -0.011(2) 0.016(3) -0.0031(19)
C33 0.023(2) 0.050(3) 0.034(3) -0.013(2) 0.010(2) 0.000(2)
C34 0.044(3) 0.035(3) 0.030(3) 0.004(2) -0.002(2) 0.008(2)
C35 0.030(3) 0.037(3) 0.032(3) -0.002(2) 0.003(2) -0.001(2)
C36 0.023(2) 0.032(2) 0.027(2) -0.0064(19) 0.0054(19) 0.0042(18)
C41 0.048(4) 0.062(4) 0.029(3) 0.000(3) -0.004(3) 0.014(3)
C42 0.036(3) 0.091(5) 0.046(4) 0.011(3) -0.006(3) 0.011(3)
C43 0.048(4) 0.067(4) 0.051(4) 0.010(3) -0.006(3) 0.018(3)
C44 0.045(4) 0.049(3) 0.056(4) -0.004(3) -0.001(3) 0.017(3)
C45 0.026(3) 0.042(3) 0.035(3) 0.004(2) -0.002(2) 0.002(2)
C46 0.035(3) 0.030(2) 0.028(2) -0.0004(19) 0.002(2) 0.002(2)
B1 0.029(3) 0.033(3) 0.029(3) 0.014(2) 0.000(2) 0.007(2)
F51 0.0400(19) 0.0459(18) 0.056(2) -0.0060(16) 0.0102(16) -0.0103(15)
F52 0.071(3) 0.057(2) 0.058(2) -0.0170(18) -0.014(2) 0.0045(19)
F53 0.108(4) 0.062(2) 0.044(2) -0.0136(18) 0.020(2) 0.015(2)
F54 0.077(3) 0.051(2) 0.058(2) -0.0001(17) 0.044(2) 0.0138(18)
F55 0.0365(17) 0.0420(17) 0.0474(19) 0.0042(14) 0.0174(15) 0.0004(13)
F61 0.057(2) 0.0317(14) 0.0214(14) 0.0033(11) 0.0094(13) 0.0039(13)
F62 0.052(2) 0.0285(14) 0.0457(18) 0.0116(13) 0.0155(15) 0.0047(13)
F63 0.049(2) 0.0341(16) 0.068(2) -0.0113(15) 0.0016(18) -0.0013(14)
F64 0.077(3) 0.061(2) 0.0339(18) -0.0177(16) -0.0126(18) 0.0162(19)
F65 0.0453(19) 0.067(2) 0.0227(15) 0.0078(14) 0.0034(14) 0.0120(16)
F71 0.0323(17) 0.0503(18) 0.049(2) 0.0064(15) 0.0029(15) 0.0013(14)
F72 0.036(2) 0.103(3) 0.090(3) 0.038(3) -0.002(2) 0.019(2)
F73 0.057(3) 0.086(3) 0.218(7) 0.108(4) 0.012(3) 0.028(2)
F74 0.076(3) 0.043(2) 0.217(6) 0.068(3) 0.032(4) 0.011(2)
F75 0.045(2) 0.0385(18) 0.099(3) 0.0264(19) 0.008(2) -0.0051(15)
F81 0.055(2) 0.081(3) 0.046(2) 0.0404(18) 0.0209(17) 0.0180(19)
F82 0.080(3) 0.075(3) 0.044(2) 0.0185(18) 0.032(2) 0.001(2)
F83 0.056(2) 0.077(3) 0.066(3) -0.004(2) 0.040(2) 0.0142(19)
F84 0.043(2) 0.072(2) 0.054(2) 0.0016(18) 0.0090(17) 0.0275(17)
F85 0.0316(16) 0.0487(17) 0.0253(14) 0.0121(12) 0.0019(12) 0.0113(13)
C51 0.036(3) 0.029(2) 0.040(3) 0.005(2) 0.004(2) 0.004(2)
C52 0.056(4) 0.027(2) 0.043(3) -0.005(2) -0.008(3) 0.002(2)
C53 0.074(5) 0.036(3) 0.034(3) -0.003(2) 0.012(3) 0.009(3)
C54 0.063(4) 0.032(3) 0.042(3) 0.007(2) 0.021(3) 0.009(3)
C55 0.049(3) 0.023(2) 0.041(3) 0.007(2) 0.008(3) 0.006(2)
C56 0.037(3) 0.025(2) 0.029(2) 0.0038(18) 0.010(2) 0.0043(19)
C61 0.026(2) 0.034(2) 0.028(2) 0.0007(19) 0.002(2) 0.0075(19)
C62 0.023(2) 0.037(3) 0.033(3) 0.004(2) 0.007(2) 0.0115(19)
C63 0.032(3) 0.031(2) 0.049(3) -0.007(2) -0.001(2) 0.005(2)
C64 0.033(3) 0.048(3) 0.032(3) -0.006(2) -0.008(2) 0.009(2)
C65 0.024(2) 0.058(3) 0.024(2) 0.007(2) 0.000(2) 0.007(2)
C66 0.013(2) 0.036(2) 0.028(2) 0.0034(19) 0.0065(18) 0.0033(17)
C71 0.029(3) 0.050(3) 0.040(3) 0.016(2) 0.011(2) 0.008(2)
C72 0.037(3) 0.068(4) 0.071(5) 0.032(4) 0.009(3) 0.018(3)
C73 0.037(4) 0.075(5) 0.132(7) 0.075(5) 0.009(4) 0.022(3)
C74 0.045(4) 0.047(4) 0.125(7) 0.052(4) 0.016(4) 0.010(3)
C75 0.041(3) 0.043(3) 0.072(4) 0.028(3) 0.013(3) 0.008(3)
C76 0.023(2) 0.041(3) 0.041(3) 0.019(2) 0.015(2) 0.007(2)
C81 0.039(3) 0.045(3) 0.038(3) 0.015(2) 0.007(3) 0.004(2)
C82 0.054(4) 0.055(3) 0.033(3) 0.004(3) 0.019(3) -0.008(3)
C83 0.041(3) 0.054(3) 0.048(4) -0.005(3) 0.021(3) -0.006(3)
C84 0.031(3) 0.052(3) 0.039(3) -0.001(2) 0.005(2) 0.009(2)
C85 0.038(3) 0.041(3) 0.027(3) -0.001(2) 0.005(2) 0.003(2)
C86 0.028(3) 0.041(3) 0.029(3) 0.008(2) 0.004(2) -0.001(2)

loop_
_atom_type_symbol
_atom_type_description
_atom_type_scat_dispersion_real
_atom_type_scat_dispersion_imag
_atom_type_scat_source
C C 0.0033 0.0016 'International Tables Vol C Tables 4.2.6.8 and 6.1.1.4'
H H 0.0000 0.0000 'International Tables Vol C Tables 4.2.6.8 and 6.1.1.4'
B B 0.0013 0.0007 'International Tables Vol C Tables 4.2.6.8 and 6.1.1.4'
F F 0.0171 0.0103 'International Tables Vol C Tables 4.2.6.8 and 6.1.1.4'
P P 0.1023 0.0942 'International Tables Vol C Tables 4.2.6.8 and 6.1.1.4'
S S 0.1246 0.1234 'International Tables Vol C Tables 4.2.6.8 and 6.1.1.4'
Rh Rh -1.1178 0.9187 'International Tables Vol C Tables 4.2.6.8 and 6.1.1.4'

loop_
_geom_angle_atom_site_label_1
_geom_angle_atom_site_label_2
_geom_angle_atom_site_label_3
_geom_angle
_geom_angle_site_symmetry_1
_geom_angle_site_symmetry_3
_geom_angle_publ_flag
P1 Rh1 P2 97.36(5) . . ?
P1 Rh1 S2 172.96(5) . . ?
P2 Rh1 S2 85.80(5) . . ?
P1 Rh1 S1 85.63(5) . . ?
P2 Rh1 S1 175.72(5) . . ?
S2 Rh1 S1 90.89(5) . . ?
C4 S1 C2 102.4(2) . . ?
C4 S1 Rh1 108.31(16) . . ?
C2 S1 Rh1 106.95(19) . . ?
C9 S2 C7 101.0(2) . . ?
C9 S2 Rh1 111.60(16) . . ?
C7 S2 Rh1 105.72(18) . . ?
C26 P1 C16 107.1(2) . . ?
C26 P1 C1 104.4(2) . . ?
C16 P1 C1 100.2(2) . . ?
C26 P1 Rh1 115.91(17) . . ?
C16 P1 Rh1 119.82(17) . . ?
C1 P1 Rh1 107.18(19) . . ?
C36 P2 C46 105.5(2) . . ?
C36 P2 C6 101.7(2) . . ?
C46 P2 C6 105.2(3) . . ?
C36 P2 Rh1 114.66(17) . . ?
C46 P2 Rh1 121.93(16) . . ?
C6 P2 Rh1 105.63(17) . . ?
C2 C1 P1 110.4(4) . . ?
C1 C2 S1 108.9(3) . . ?
C10 C3 C4 119.5(4) 2_764 . ?
C5 C4 C3 121.2(4) . . ?
C5 C4 S1 117.0(4) . . ?
C3 C4 S1 121.8(4) . . ?
C4 C5 C8 119.5(4) . 2_764 ?
C7 C6 P2 108.3(4) . . ?
C6 C7 S2 110.7(3) . . ?
C9 C8 C5 119.0(5) . 2_764 ?
C10 C9 C8 120.8(4) . . ?
C10 C9 S2 117.2(3) . . ?
C8 C9 S2 122.0(4) . . ?
C3 C10 C9 119.9(4) 2_764 . ?
C12 C11 C16 119.4(6) . . ?
C13 C12 C11 121.9(6) . . ?
C12 C13 C14 119.8(6) . . ?
C13 C14 C15 119.1(6) . . ?
C16 C15 C14 121.0(5) . . ?
C15 C16 C11 118.7(5) . . ?
C15 C16 P1 124.7(4) . . ?
C11 C16 P1 116.5(4) . . ?
C26 C21 C22 119.9(5) . . ?
C23 C22 C21 120.9(6) . . ?
C22 C23 C24 120.4(5) . . ?
C23 C24 C25 120.1(6) . . ?
C24 C25 C26 120.1(5) . . ?
C21 C26 C25 118.6(5) . . ?
C21 C26 P1 122.6(4) . . ?
C25 C26 P1 118.8(4) . . ?
C32 C31 C36 119.9(5) . . ?
C33 C32 C31 120.6(5) . . ?
C34 C33 C32 119.2(4) . . ?
C33 C34 C35 121.3(5) . . ?
C36 C35 C34 119.7(5) . . ?
C35 C36 C31 119.1(4) . . ?
C35 C36 P2 118.6(4) . . ?
C31 C36 P2 122.1(4) . . ?
C42 C41 C46 119.6(6) . . ?
C43 C42 C41 121.3(6) . . ?
C44 C43 C42 119.0(6) . . ?
C43 C44 C45 120.4(6) . . ?
C46 C45 C44 120.9(5) . . ?
C45 C46 C41 118.7(5) . . ?
C45 C46 P2 120.8(4) . . ?
C41 C46 P2 120.3(4) . . ?
C86 B1 C76 113.0(4) . . ?
C86 B1 C66 100.3(4) . . ?
C76 B1 C66 114.6(4) . . ?
C86 B1 C56 114.4(4) . . ?
C76 B1 C56 101.7(4) . . ?
C66 B1 C56 113.5(4) . . ?
F51 C51 C52 115.5(5) . . ?
F51 C51 C56 120.3(5) . . ?
C52 C51 C56 124.2(5) . . ?
C53 C52 F52 120.6(5) . . ?
C53 C52 C51 120.5(5) . . ?
F52 C52 C51 118.8(6) . . ?
C52 C53 F53 120.7(6) . . ?
C52 C53 C54 119.5(5) . . ?
F53 C53 C54 119.8(6) . . ?
F54 C54 C55 121.2(6) . . ?
F54 C54 C53 120.7(5) . . ?
C55 C54 C53 118.1(6) . . ?
F55 C55 C54 116.2(5) . . ?
F55 C55 C56 118.2(5) . . ?
C54 C55 C56 125.6(5) . . ?
C51 C56 C55 112.0(5) . . ?
C51 C56 B1 127.9(5) . . ?
C55 C56 B1 119.7(4) . . ?
F61 C61 C62 114.6(4) . . ?
F61 C61 C66 121.2(4) . . ?
C62 C61 C66 124.1(4) . . ?
F62 C62 C63 120.5(4) . . ?
F62 C62 C61 119.3(4) . . ?
C63 C62 C61 120.1(5) . . ?
F63 C63 C62 120.2(5) . . ?
F63 C63 C64 120.8(5) . . ?
C62 C63 C64 119.0(5) . . ?
F64 C64 C63 120.2(5) . . ?
F64 C64 C65 119.9(5) . . ?
C63 C64 C65 119.8(5) . . ?
F65 C65 C66 119.5(5) . . ?
F65 C65 C64 116.5(5) . . ?
C66 C65 C64 124.0(5) . . ?
C65 C66 C61 113.0(4) . . ?
C65 C66 B1 120.8(4) . . ?
C61 C66 B1 125.8(4) . . ?
F71 C71 C76 121.5(5) . . ?
F71 C71 C72 114.9(5) . . ?
C76 C71 C72 123.6(5) . . ?
F72 C72 C73 120.7(6) . . ?
F72 C72 C71 119.5(6) . . ?
C73 C72 C71 119.8(6) . . ?
F73 C73 C72 120.6(6) . . ?
F73 C73 C74 120.3(7) . . ?
C72 C73 C74 119.0(6) . . ?
F74 C74 C75 120.6(6) . . ?
F74 C74 C73 119.6(6) . . ?
C75 C74 C73 119.8(6) . . ?
F75 C75 C74 115.4(5) . . ?
F75 C75 C76 120.8(5) . . ?
C74 C75 C76 123.8(6) . . ?
C75 C76 C71 114.0(5) . . ?
C75 C76 B1 117.7(5) . . ?
C71 C76 B1 128.0(5) . . ?
F81 C81 C82 114.5(5) . . ?
F81 C81 C86 121.6(5) . . ?
C82 C81 C86 123.9(5) . . ?
F82 C82 C81 119.8(6) . . ?
F82 C82 C83 119.5(6) . . ?
C81 C82 C83 120.7(5) . . ?
F83 C83 C84 122.4(6) . . ?
F83 C83 C82 120.0(6) . . ?
C84 C83 C82 117.6(6) . . ?
F84 C84 C85 121.0(5) . . ?
F84 C84 C83 119.0(6) . . ?
C85 C84 C83 120.0(6) . . ?
C84 C85 F85 116.1(5) . . ?
C84 C85 C86 125.7(5) . . ?
F85 C85 C86 118.1(5) . . ?
C81 C86 C85 112.1(5) . . ?
C81 C86 B1 127.0(5) . . ?
C85 C86 B1 120.1(4) . . ?

loop_
_geom_bond_atom_site_label_1
_geom_bond_atom_site_label_2
_geom_bond_distance
_geom_bond_site_symmetry_2
_geom_bond_publ_flag
Rh1 P1 2.2456(14) . ?
Rh1 P2 2.2606(12) . ?
Rh1 S2 2.3493(13) . ?
Rh1 S1 2.3502(13) . ?
S1 C4 1.795(5) . ?
S1 C2 1.838(6) . ?
S2 C9 1.793(4) . ?
S2 C7 1.839(5) . ?
P1 C26 1.816(5) . ?
P1 C16 1.824(5) . ?
P1 C1 1.847(6) . ?
P2 C36 1.821(4) . ?
P2 C46 1.823(5) . ?
P2 C6 1.841(5) . ?
C1 C2 1.518(7) . ?
C3 C10 1.380(6) 2_764 ?
C3 C4 1.391(7) . ?
C4 C5 1.375(7) . ?
C5 C8 1.406(6) 2_764 ?
C6 C7 1.513(8) . ?
C8 C9 1.391(6) . ?
C8 C5 1.406(6) 2_764 ?
C9 C10 1.387(7) . ?
C10 C3 1.380(6) 2_764 ?
C11 C12 1.384(8) . ?
C11 C16 1.410(7) . ?
C12 C13 1.353(10) . ?
C13 C14 1.389(9) . ?
C14 C15 1.409(8) . ?
C15 C16 1.371(8) . ?
C21 C26 1.398(7) . ?
C21 C22 1.402(7) . ?
C22 C23 1.353(9) . ?
C23 C24 1.382(9) . ?
C24 C25 1.399(8) . ?
C25 C26 1.402(7) . ?
C31 C32 1.396(6) . ?
C31 C36 1.402(7) . ?
C32 C33 1.386(8) . ?
C33 C34 1.365(8) . ?
C34 C35 1.404(6) . ?
C35 C36 1.385(7) . ?
C41 C42 1.381(9) . ?
C41 C46 1.407(7) . ?
C42 C43 1.377(10) . ?
C43 C44 1.379(9) . ?
C44 C45 1.388(8) . ?
C45 C46 1.373(8) . ?
B1 C86 1.646(8) . ?
B1 C76 1.653(7) . ?
B1 C66 1.659(7) . ?
B1 C56 1.664(8) . ?
F51 C51 1.370(6) . ?
F52 C52 1.364(6) . ?
F53 C53 1.352(6) . ?
F54 C54 1.328(7) . ?
F55 C55 1.353(6) . ?
F61 C61 1.346(5) . ?
F62 C62 1.345(6) . ?
F63 C63 1.350(6) . ?
F64 C64 1.345(6) . ?
F65 C65 1.349(6) . ?
F71 C71 1.349(6) . ?
F72 C72 1.332(7) . ?
F73 C73 1.346(7) . ?
F74 C74 1.364(8) . ?
F75 C75 1.345(7) . ?
F81 C81 1.347(6) . ?
F82 C82 1.351(6) . ?
F83 C83 1.334(7) . ?
F84 C84 1.361(6) . ?
F85 C85 1.370(6) . ?
C51 C52 1.390(8) . ?
C51 C56 1.398(7) . ?
C52 C53 1.339(9) . ?
C53 C54 1.396(9) . ?
C54 C55 1.384(8) . ?
C55 C56 1.398(8) . ?
C61 C62 1.390(7) . ?
C61 C66 1.398(7) . ?
C62 C63 1.360(7) . ?
C63 C64 1.368(8) . ?
C64 C65 1.400(8) . ?
C65 C66 1.389(7) . ?
C71 C76 1.392(7) . ?
C71 C72 1.403(8) . ?
C72 C73 1.355(10) . ?
C73 C74 1.392(10) . ?
C74 C75 1.380(8) . ?
C75 C76 1.390(8) . ?
C81 C82 1.384(9) . ?
C81 C86 1.390(7) . ?
C82 C83 1.390(10) . ?
C83 C84 1.366(8) . ?
C84 C85 1.368(8) . ?
C85 C86 1.401(8) . ?
